data_4309201
loop_
_publ_author_name
'Marciela Scarpellini'
'Amy J. Wu'
'Jeff W. Kampf'
'Vincent L. Pecoraro'

_publ_section_title
;
Corroborative Models of the Cobalt(II) Inhibited Fe/Mn Superoxide Dismutases
;
_journal_name_full 'Inorganic Chemistry'
_journal_page_first 5001
_journal_page_last 5010
_journal_paper_doi 10.1021/ic050281h
_journal_volume 44
_journal_year 2005
_chemical_formula_moiety 'C14 H20 Cl Co N3 O2'
_chemical_formula_sum 'C14 H20 Cl Co N3 O2'
_chemical_formula_weight 356.71
_chemical_name_systematic
;
 ?
;
_space_group_IT_number 14
_symmetry_cell_setting monoclinic
_symmetry_space_group_name_Hall '-P 2ybc'
_symmetry_space_group_name_H-M 'P 1 21/c 1'
_atom_sites_solution_hydrogens geom
_atom_sites_solution_primary direct
_atom_sites_solution_secondary difmap
_audit_creation_method SHELXL-97
_cell_angle_alpha 90.00
_cell_angle_beta 99.519(4)
_cell_angle_gamma 90.00
_cell_formula_units_Z 4
_cell_length_a 6.8923(16)
_cell_length_b 12.138(3)
_cell_length_c 20.724(5)
_cell_measurement_reflns_used 5998
_cell_measurement_temperature 113(2)
_cell_measurement_theta_max 27.86
_cell_measurement_theta_min 3.00
_cell_volume 1709.9(7)
_computing_cell_refinement 'Bruker SMART'
_computing_data_collection 'Bruker SMART'
_computing_data_reduction 'Bruker SHELXTL'
_computing_molecular_graphics 'Bruker SHELXTL'
_computing_publication_material 'Bruker SHELXTL'
_computing_structure_refinement 'Bruker SHELXTL'
_computing_structure_solution 'Bruker SHELXTL'
_diffrn_ambient_temperature 113(2)
_diffrn_measured_fraction_theta_full 0.986
_diffrn_measured_fraction_theta_max 0.986
_diffrn_measurement_device_type 'CCD area detector'
_diffrn_measurement_method 'phi and omega scans'
_diffrn_radiation_monochromator graphite
_diffrn_radiation_source 'fine-focus sealed tube'
_diffrn_radiation_type MoK\a
_diffrn_radiation_wavelength 0.71073
_diffrn_reflns_av_R_equivalents 0.0507
_diffrn_reflns_av_sigmaI/netI 0.0706
_diffrn_reflns_limit_h_max 9
_diffrn_reflns_limit_h_min -9
_diffrn_reflns_limit_k_max 16
_diffrn_reflns_limit_k_min -16
_diffrn_reflns_limit_l_max 27
_diffrn_reflns_limit_l_min -27
_diffrn_reflns_number 8270
_diffrn_reflns_theta_full 28.43
_diffrn_reflns_theta_max 28.43
_diffrn_reflns_theta_min 2.99
_exptl_absorpt_coefficient_mu 1.166
_exptl_absorpt_correction_T_max 0.9333
_exptl_absorpt_correction_T_min 0.6279
_exptl_absorpt_correction_type multi-scan
_exptl_absorpt_process_details
;
Blessing, R. Acta Cryst. (1995) A51 33-38
Sheldrick, G.  SADABS (Version 2.10) Bruker/Siemens area
  detector absorption and other corrections, University of
  Gottingen, Germany 2003.
;
_exptl_crystal_colour purple
_exptl_crystal_density_diffrn 1.386
_exptl_crystal_density_method 'not measured'
_exptl_crystal_description needle
_exptl_crystal_F_000 740
_exptl_crystal_size_max 0.44
_exptl_crystal_size_mid 0.06
_exptl_crystal_size_min 0.06
_refine_diff_density_max 1.186
_refine_diff_density_min -1.109
_refine_diff_density_rms 0.184
_refine_ls_extinction_coef 0.030(3)
_refine_ls_extinction_expression Fc^*^=kFc[1+0.001xFc^2^\l^3^/sin(2\q)]^-1/4^
_refine_ls_extinction_method SHELXL
_refine_ls_goodness_of_fit_ref 1.126
_refine_ls_hydrogen_treatment mixed
_refine_ls_matrix_type full
_refine_ls_number_parameters 196
_refine_ls_number_reflns 4346
_refine_ls_number_restraints 0
_refine_ls_restrained_S_all 1.126
_refine_ls_R_factor_all 0.0756
_refine_ls_R_factor_gt 0.0617
_refine_ls_shift/su_max 0.001
_refine_ls_shift/su_mean 0.000
_refine_ls_structure_factor_coef Fsqd
_refine_ls_weighting_details 'calc w=1/[\s^2^(Fo^2^)+(0.1113P)^2^+0.0000P] where P=(Fo^2^+2Fc^2^)/3'
_refine_ls_weighting_scheme calc
_refine_ls_wR_factor_gt 0.1662
_refine_ls_wR_factor_ref 0.1746
_reflns_number_gt 3714
_reflns_number_total 4346
_reflns_threshold_expression >2sigma(I)
_cod_data_source_file ic050281hsi20050222_022436.cif
_cod_data_source_block ms67
_cod_depositor_comments
;
The following automatic conversions were performed:
'_symmetry_cell_setting' value 'Monoclinic' changed to 'monoclinic'
according to '/home/saulius/struct/CIF-dictionaries/cif_core.dic'
dictionary named 'cif_core.dic' version 2.4.1 from 2010-06-29.

Automatic conversion script
Id: cif_fix_enum 1527 2010-12-29 10:47:43Z saulius 
;
_cod_original_sg_symbol_H-M 'P 1 21 1'
_cod_database_code 4309201

loop_
_symmetry_equiv_pos_as_xyz
'x, y, z'
'-x, y+1/2, -z+1/2'
'-x, -y, -z'
'x, -y-1/2, z-1/2'

loop_
_atom_site_label
_atom_site_type_symbol
_atom_site_fract_x
_atom_site_fract_y
_atom_site_fract_z
_atom_site_U_iso_or_equiv
_atom_site_adp_type
_atom_site_occupancy
_atom_site_symmetry_multiplicity
_atom_site_calc_flag
_atom_site_refinement_flags
_atom_site_disorder_assembly
_atom_site_disorder_group
Co1 Co 0.40353(10) 0.18181(6) 0.33673(4) 0.0144(2) Uani 1 1 d . . .
Cl1 Cl 0.5545(4) 0.3463(2) 0.30939(14) 0.0187(5) Uani 1 1 d . . .
O1 O 0.6439(5) 0.0923(3) 0.36781(17) 0.0205(8) Uani 1 1 d . . .
O2 O 0.7594(5) -0.0677(3) 0.41184(16) 0.0224(8) Uani 1 1 d . . .
N1 N 0.2673(6) 0.0311(3) 0.36718(19) 0.0149(8) Uani 1 1 d . . .
N2 N 0.2218(6) 0.2566(3) 0.39835(19) 0.0158(8) Uani 1 1 d . . .
N3 N 0.1486(6) 0.1711(3) 0.26134(18) 0.0153(8) Uani 1 1 d . . .
C1 C 0.6267(7) -0.0085(4) 0.3854(2) 0.0170(9) Uani 1 1 d . . .
C2 C 0.4168(8) -0.0551(4) 0.3690(2) 0.0174(9) Uani 1 1 d . . .
H2A H 0.4006 -0.0924 0.3259 0.021 Uiso 1 1 calc R . .
H2B H 0.3972 -0.1108 0.4022 0.021 Uiso 1 1 calc R . .
C3 C 0.2314(8) 0.0585(4) 0.4338(2) 0.0185(9) Uani 1 1 d . . .
H3A H 0.3583 0.0622 0.4641 0.022 Uiso 1 1 calc R . .
H3B H 0.1504 0.0001 0.4495 0.022 Uiso 1 1 calc R . .
C4 C 0.1257(8) 0.1687(4) 0.4337(2) 0.0184(10) Uani 1 1 d . . .
H4A H -0.0128 0.1596 0.4123 0.022 Uiso 1 1 calc R . .
H4B H 0.1256 0.1923 0.4794 0.022 Uiso 1 1 calc R . .
C5 C 0.0828(8) 0.3124(4) 0.3468(2) 0.0202(10) Uani 1 1 d . . .
H5A H 0.1512 0.3749 0.3296 0.024 Uiso 1 1 calc R . .
H5B H -0.0269 0.3431 0.3666 0.024 Uiso 1 1 calc R . .
C6 C -0.0034(7) 0.2368(4) 0.2892(2) 0.0167(9) Uani 1 1 d . . .
H6A H -0.0978 0.1852 0.3043 0.020 Uiso 1 1 calc R . .
H6B H -0.0774 0.2827 0.2540 0.020 Uiso 1 1 calc R . .
C7 C 0.0896(7) 0.0527(4) 0.2553(2) 0.0181(10) Uani 1 1 d . . .
H7A H 0.1846 0.0112 0.2337 0.022 Uiso 1 1 calc R . .
H7B H -0.0420 0.0462 0.2280 0.022 Uiso 1 1 calc R . .
C8 C 0.0844(7) 0.0042(4) 0.3225(2) 0.0175(10) Uani 1 1 d . . .
H8A H -0.0297 0.0343 0.3401 0.021 Uiso 1 1 calc R . .
H8B H 0.0690 -0.0767 0.3190 0.021 Uiso 1 1 calc R . .
C9 C 0.3318(8) 0.3398(4) 0.4443(2) 0.0198(10) Uani 1 1 d . . .
H9A H 0.3955 0.3924 0.4171 0.024 Uiso 1 1 calc R . .
C10 C 0.1978(10) 0.4081(5) 0.4814(3) 0.0292(12) Uani 1 1 d . . .
H10A H 0.0955 0.4440 0.4499 0.044 Uiso 1 1 calc R . .
H10B H 0.2763 0.4642 0.5079 0.044 Uiso 1 1 calc R . .
H10C H 0.1363 0.3595 0.5100 0.044 Uiso 1 1 calc R . .
C11 C 0.4949(9) 0.2855(5) 0.4914(3) 0.0253(11) Uani 1 1 d . . .
H11A H 0.4379 0.2335 0.5192 0.038 Uiso 1 1 calc R . .
H11B H 0.5700 0.3419 0.5187 0.038 Uiso 1 1 calc R . .
H11C H 0.5824 0.2458 0.4667 0.038 Uiso 1 1 calc R . .
C12 C 0.1831(7) 0.2167(4) 0.1966(2) 0.0176(9) Uani 1 1 d . . .
H12A H 0.2075 0.2975 0.2031 0.021 Uiso 1 1 calc R . .
C13 C 0.0055(8) 0.2045(5) 0.1418(2) 0.0248(12) Uani 1 1 d . . .
H13A H -0.0050 0.1278 0.1269 0.037 Uiso 1 1 calc R . .
H13B H 0.0225 0.2526 0.1052 0.037 Uiso 1 1 calc R . .
H13C H -0.1146 0.2254 0.1584 0.037 Uiso 1 1 calc R . .
C14 C 0.3671(8) 0.1679(4) 0.1758(2) 0.0233(11) Uani 1 1 d . . .
H14A H 0.4786 0.1757 0.2116 0.035 Uiso 1 1 calc R . .
H14B H 0.3958 0.2069 0.1371 0.035 Uiso 1 1 calc R . .
H14C H 0.3451 0.0896 0.1654 0.035 Uiso 1 1 calc R . .

loop_
_atom_site_aniso_label
_atom_site_aniso_U_11
_atom_site_aniso_U_22
_atom_site_aniso_U_33
_atom_site_aniso_U_23
_atom_site_aniso_U_13
_atom_site_aniso_U_12
Co1 0.0084(3) 0.0166(3) 0.0193(4) 0.0017(3) 0.0055(2) 0.0006(2)
Cl1 0.0129(8) 0.0231(9) 0.0213(12) 0.0012(9) 0.0067(8) -0.0032(5)
O1 0.0073(17) 0.0208(18) 0.0347(18) 0.0018(15) 0.0077(14) 0.0028(13)
O2 0.0132(18) 0.027(2) 0.0282(17) 0.0037(15) 0.0066(14) 0.0052(15)
N1 0.0090(19) 0.015(2) 0.0219(19) -0.0017(15) 0.0057(15) 0.0014(15)
N2 0.0095(19) 0.0187(19) 0.0206(18) -0.0004(15) 0.0067(15) 0.0016(15)
N3 0.0101(18) 0.0182(19) 0.0185(16) -0.0002(15) 0.0045(15) 0.0014(15)
C1 0.010(2) 0.022(2) 0.020(2) 0.0017(19) 0.0073(17) 0.0020(18)
C2 0.013(2) 0.016(2) 0.024(2) 0.0017(18) 0.0058(19) -0.0013(19)
C3 0.016(2) 0.018(2) 0.023(2) 0.0043(18) 0.0092(19) 0.0014(19)
C4 0.015(2) 0.021(2) 0.022(2) -0.0003(19) 0.0108(18) 0.0019(19)
C5 0.019(3) 0.019(2) 0.024(2) 0.0012(19) 0.0065(19) 0.0045(19)
C6 0.006(2) 0.016(2) 0.029(2) 0.0017(19) 0.0055(18) 0.0025(17)
C7 0.009(2) 0.020(2) 0.026(2) 0.0000(19) 0.0058(18) -0.0045(18)
C8 0.008(2) 0.019(2) 0.025(2) 0.0010(19) 0.0040(18) -0.0019(17)
C9 0.020(3) 0.015(2) 0.025(2) -0.0023(19) 0.006(2) -0.0002(18)
C10 0.032(3) 0.028(3) 0.028(3) -0.007(2) 0.008(2) 0.002(2)
C11 0.019(3) 0.028(3) 0.027(2) -0.004(2) 0.000(2) -0.004(2)
C12 0.016(2) 0.018(2) 0.020(2) 0.0016(18) 0.0064(18) 0.0005(18)
C13 0.025(3) 0.025(3) 0.025(2) 0.000(2) 0.004(2) 0.001(2)
C14 0.020(3) 0.025(3) 0.027(2) 0.001(2) 0.011(2) 0.002(2)

loop_
_atom_type_symbol
_atom_type_description
_atom_type_scat_dispersion_real
_atom_type_scat_dispersion_imag
_atom_type_scat_source
C C 0.0033 0.0016 'International Tables Vol C Tables 4.2.6.8 and 6.1.1.4'
H H 0.0000 0.0000 'International Tables Vol C Tables 4.2.6.8 and 6.1.1.4'
N N 0.0061 0.0033 'International Tables Vol C Tables 4.2.6.8 and 6.1.1.4'
O O 0.0106 0.0060 'International Tables Vol C Tables 4.2.6.8 and 6.1.1.4'
Cl Cl 0.1484 0.1585 'International Tables Vol C Tables 4.2.6.8 and 6.1.1.4'
Co Co 0.3494 0.9721 'International Tables Vol C Tables 4.2.6.8 and 6.1.1.4'

loop_
_geom_angle_atom_site_label_1
_geom_angle_atom_site_label_2
_geom_angle_atom_site_label_3
_geom_angle
_geom_angle_site_symmetry_1
_geom_angle_site_symmetry_3
_geom_angle_publ_flag
O1 Co1 N2 125.18(15) . . ?
O1 Co1 N3 137.32(15) . . ?
N2 Co1 N3 88.32(15) . . ?
O1 Co1 N1 79.95(16) . . ?
N2 Co1 N1 82.02(15) . . ?
N3 Co1 N1 79.73(15) . . ?
O1 Co1 Cl1 99.33(13) . . ?
N2 Co1 Cl1 96.29(13) . . ?
N3 Co1 Cl1 102.47(13) . . ?
N1 Co1 Cl1 177.22(12) . . ?
C1 O1 Co1 119.8(3) . . ?
C2 N1 C8 112.6(4) . . ?
C2 N1 C3 111.2(4) . . ?
C8 N1 C3 112.2(4) . . ?
C2 N1 Co1 105.7(3) . . ?
C8 N1 Co1 111.5(3) . . ?
C3 N1 Co1 103.1(3) . . ?
C5 N2 C9 110.4(4) . . ?
C5 N2 C4 113.0(4) . . ?
C9 N2 C4 112.5(4) . . ?
C5 N2 Co1 97.9(3) . . ?
C9 N2 Co1 112.3(3) . . ?
C4 N2 Co1 109.8(3) . . ?
C7 N3 C12 111.1(4) . . ?
C7 N3 C6 110.2(4) . . ?
C12 N3 C6 111.7(4) . . ?
C7 N3 Co1 107.3(3) . . ?
C12 N3 Co1 113.2(3) . . ?
C6 N3 Co1 103.0(3) . . ?
O2 C1 O1 126.1(5) . . ?
O2 C1 C2 119.4(5) . . ?
O1 C1 C2 114.5(4) . . ?
N1 C2 C1 112.0(4) . . ?
N1 C3 C4 110.5(4) . . ?
N2 C4 C3 111.9(4) . . ?
N2 C5 C6 114.0(4) . . ?
N3 C6 C5 114.1(4) . . ?
N3 C7 C8 110.1(4) . . ?
N1 C8 C7 110.1(4) . . ?
N2 C9 C11 111.0(4) . . ?
N2 C9 C10 113.4(4) . . ?
C11 C9 C10 110.9(4) . . ?
N3 C12 C14 111.7(4) . . ?
N3 C12 C13 113.6(4) . . ?
C14 C12 C13 110.7(4) . . ?

loop_
_geom_bond_atom_site_label_1
_geom_bond_atom_site_label_2
_geom_bond_distance
_geom_bond_site_symmetry_2
_geom_bond_publ_flag
Co1 O1 1.997(4) . ?
Co1 N2 2.134(4) . ?
Co1 N3 2.154(4) . ?
Co1 N1 2.196(4) . ?
Co1 Cl1 2.363(3) . ?
O1 C1 1.288(6) . ?
O2 C1 1.220(6) . ?
N1 C2 1.464(6) . ?
N1 C8 1.472(6) . ?
N1 C3 1.481(6) . ?
N2 C5 1.477(6) . ?
N2 C9 1.505(6) . ?
N2 C4 1.508(6) . ?
N3 C7 1.493(6) . ?
N3 C12 1.506(6) . ?
N3 C6 1.506(6) . ?
C1 C2 1.538(7) . ?
C3 C4 1.522(7) . ?
C5 C6 1.544(7) . ?
C7 C8 1.517(7) . ?
C9 C11 1.512(8) . ?
C9 C10 1.538(7) . ?
C12 C14 1.525(7) . ?
C12 C13 1.533(7) . ?
